data_7004973
loop_
_publ_author_name
'Chen, Yin-Qiang'
'Zhang, Jiasheng'
'Cai, Shuyi'
'Hou, Xiu-Feng'
'Schumann, Herbert'
'Jin, Guo-Xin'

_publ_section_title
;
 Syntheses and structures of heterometallic clusters by the reaction of
 o-carboranyl cobaltadichalcogenolato complexes.
;
_journal_issue 7
_journal_name_full 'Dalton transactions (Cambridge, England : 2003)'
_journal_page_first 749
_journal_page_last 758
_journal_paper_doi 10.1039/b614123d
_journal_year 2007
_chemical_formula_sum 'C16 H35 B20 Co O2 S4 W'
_chemical_formula_weight 846.66
_chemical_name_systematic
;
?
;
_space_group_IT_number 2
_symmetry_cell_setting triclinic
_symmetry_space_group_name_Hall '-P 1'
_symmetry_space_group_name_H-M 'P -1'
_atom_sites_solution_hydrogens geom
_atom_sites_solution_primary direct
_atom_sites_solution_secondary difmap
_audit_creation_method SHELXL-97
_cell_angle_alpha 95.409(4)
_cell_angle_beta 101.631(4)
_cell_angle_gamma 90.833(4)
_cell_formula_units_Z 4
_cell_length_a 13.778(3)
_cell_length_b 14.753(3)
_cell_length_c 17.735(4)
_cell_measurement_reflns_used 835
_cell_measurement_temperature 293(2)
_cell_measurement_theta_max 17.841
_cell_measurement_theta_min 2.356
_cell_volume 3513.1(13)
_computing_cell_refinement 'Bruker SMART'
_computing_data_collection 'Bruker SMART'
_computing_data_reduction 'Bruker SHELXTL'
_computing_molecular_graphics 'Bruker SHELXTL'
_computing_publication_material 'Bruker SHELXTL'
_computing_structure_refinement 'SHELXL-97 (Sheldrick, 1997)'
_computing_structure_solution 'SHELXS-97 (Sheldrick, 1990)'
_diffrn_ambient_temperature 293(2)
_diffrn_measured_fraction_theta_full 0.988
_diffrn_measured_fraction_theta_max 0.988
_diffrn_measurement_device_type 'CCD area detector'
_diffrn_measurement_method 'phi and omega scans'
_diffrn_radiation_monochromator graphite
_diffrn_radiation_source 'fine-focus sealed tube'
_diffrn_radiation_type MoK\a
_diffrn_radiation_wavelength 0.71073
_diffrn_reflns_av_R_equivalents 0.0721
_diffrn_reflns_av_sigmaI/netI 0.1956
_diffrn_reflns_limit_h_max 15
_diffrn_reflns_limit_h_min -16
_diffrn_reflns_limit_k_max 17
_diffrn_reflns_limit_k_min -16
_diffrn_reflns_limit_l_max 18
_diffrn_reflns_limit_l_min -21
_diffrn_reflns_number 14941
_diffrn_reflns_theta_full 25.01
_diffrn_reflns_theta_max 25.01
_diffrn_reflns_theta_min 1.18
_diffrn_standards_decay_% 4.91
_exptl_absorpt_coefficient_mu 4.001
_exptl_absorpt_correction_T_max 0.8250
_exptl_absorpt_correction_T_min 0.2396
_exptl_absorpt_correction_type multi-scan
_exptl_absorpt_process_details sadabs
_exptl_crystal_colour 'dark red'
_exptl_crystal_density_diffrn 1.601
_exptl_crystal_density_method 'not measured'
_exptl_crystal_description prism
_exptl_crystal_F_000 1648
_exptl_crystal_size_max 0.50
_exptl_crystal_size_mid 0.10
_exptl_crystal_size_min 0.05
_refine_diff_density_max 3.418
_refine_diff_density_min -0.788
_refine_diff_density_rms 0.195
_refine_ls_extinction_method none
_refine_ls_goodness_of_fit_ref 0.833
_refine_ls_hydrogen_treatment constr
_refine_ls_matrix_type full
_refine_ls_number_parameters 843
_refine_ls_number_reflns 12251
_refine_ls_number_restraints 34
_refine_ls_restrained_S_all 0.833
_refine_ls_R_factor_all 0.1305
_refine_ls_R_factor_gt 0.0623
_refine_ls_shift/su_max 0.000
_refine_ls_shift/su_mean 0.000
_refine_ls_structure_factor_coef Fsqd
_refine_ls_weighting_details 'calc w=1/[\s^2^(Fo^2^)+(0.0576P)^2^+0.0000P] where P=(Fo^2^+2Fc^2^)/3'
_refine_ls_weighting_scheme calc
_refine_ls_wR_factor_gt 0.1233
_refine_ls_wR_factor_ref 0.1623
_reflns_number_gt 5919
_reflns_number_total 12251
_reflns_threshold_expression >2sigma(I)
_cod_data_source_file b614123d.txt
_cod_data_source_block f60610a
_cod_depositor_comments
;
The following automatic conversions were performed:
'_symmetry_cell_setting' value 'Triclinic' changed to 'triclinic'
according to '/home/saulius/struct/CIF-dictionaries/cif_core.dic'
dictionary named 'cif_core.dic' version 2.4.1 from 2010-06-29.

Automatic conversion script
Id: cif_fix_enum 1527 2010-12-29 10:47:43Z saulius 
;
_cod_original_cell_volume 3513.4(14)
_cod_original_sg_symbol_H-M P-1
_cod_database_code 7004973

loop_
_symmetry_equiv_pos_as_xyz
'x, y, z'
'-x, -y, -z'

loop_
_atom_site_label
_atom_site_type_symbol
_atom_site_fract_x
_atom_site_fract_y
_atom_site_fract_z
_atom_site_U_iso_or_equiv
_atom_site_adp_type
_atom_site_occupancy
_atom_site_symmetry_multiplicity
_atom_site_calc_flag
_atom_site_refinement_flags
_atom_site_disorder_assembly
_atom_site_disorder_group
W1 W 0.08675(4) 0.87645(4) 0.20422(4) 0.03637(19) Uani 1 1 d . . .
W2 W 0.26063(4) 0.37806(4) 0.20651(4) 0.03817(19) Uani 1 1 d . . .
Co1 Co 0.28261(14) 0.87001(12) 0.23635(11) 0.0357(5) Uani 1 1 d . . .
Co2 Co 0.08318(14) 0.36973(12) 0.24249(11) 0.0354(5) Uani 1 1 d . . .
O1 O 0.1358(8) 0.7633(8) 0.0592(7) 0.065(3) Uani 1 1 d . . .
O2 O 0.1500(8) 1.0382(8) 0.1194(7) 0.072(4) Uani 1 1 d . . .
O3 O 0.1568(9) 0.5416(8) 0.1288(8) 0.080(4) Uani 1 1 d . . .
O4 O 0.1297(9) 0.2722(8) 0.0583(7) 0.069(3) Uani 1 1 d . . .
S1 S 0.1927(3) 0.7580(2) 0.2687(2) 0.0376(9) Uani 1 1 d . . .
S2 S 0.2057(3) 0.9615(2) 0.3132(2) 0.0418(10) Uani 1 1 d . . .
S3 S -0.0480(3) 0.7696(3) 0.1640(3) 0.0474(11) Uani 1 1 d . . .
S4 S -0.0364(3) 0.9865(3) 0.2117(3) 0.0487(11) Uani 1 1 d . . .
S5 S 0.1871(3) 0.2555(2) 0.2680(2) 0.0384(9) Uani 1 1 d . . .
S6 S 0.2044(3) 0.4577(3) 0.3192(2) 0.0447(10) Uani 1 1 d . . .
S7 S 0.3924(3) 0.4878(3) 0.2195(3) 0.0523(12) Uani 1 1 d . . .
S8 S 0.3691(3) 0.2737(3) 0.1595(3) 0.0489(11) Uani 1 1 d . . .
B1 B 0.3036(14) 0.8348(12) 0.4275(11) 0.049(5) Uani 1 1 d . . .
H1 H 0.3746 0.8402 0.4087 0.059 Uiso 1 1 calc R . .
B2 B 0.2563(16) 0.7296(15) 0.4433(11) 0.065(6) Uani 1 1 d . . .
H2 H 0.2958 0.6664 0.4347 0.078 Uiso 1 1 calc R . .
B3 B 0.1243(16) 0.7311(14) 0.4216(11) 0.065(6) Uani 1 1 d . . .
H3 H 0.0793 0.6684 0.3994 0.078 Uiso 1 1 calc R . .
B4 B 0.0886(14) 0.8377(13) 0.3902(12) 0.058(6) Uani 1 1 d . . .
H4 H 0.0197 0.8443 0.3475 0.070 Uiso 1 1 calc R . .
B5 B 0.1375(16) 0.9272(15) 0.4655(11) 0.064(6) Uani 1 1 d . . .
H5 H 0.1013 0.9928 0.4713 0.077 Uiso 1 1 calc R . .
B6 B 0.2662(16) 0.9226(16) 0.4879(11) 0.069(6) Uani 1 1 d . . .
H6 H 0.3124 0.9849 0.5087 0.083 Uiso 1 1 calc R . .
B7 B 0.2980(19) 0.8164(17) 0.5190(12) 0.083(8) Uani 1 1 d . . .
H7 H 0.3660 0.8086 0.5623 0.099 Uiso 1 1 calc R . .
B8 B 0.1888(17) 0.7524(16) 0.5184(12) 0.074(7) Uani 1 1 d . . .
H8 H 0.1846 0.7032 0.5607 0.089 Uiso 1 1 calc R . .
B9 B 0.0861(18) 0.8212(16) 0.4853(12) 0.077(7) Uani 1 1 d . . .
H9 H 0.0159 0.8175 0.5055 0.092 Uiso 1 1 calc R . .
B10 B 0.1958(15) 0.8722(16) 0.5443(13) 0.075(7) Uani 1 1 d . . .
H10 H 0.1961 0.9009 0.6039 0.090 Uiso 1 1 calc R . .
B11 B -0.1980(10) 0.8652(11) 0.2462(9) 0.041(4) Uani 1 1 d D . .
H11 H -0.1549 0.8547 0.3039 0.049 Uiso 1 1 calc R . .
B12 B -0.2650(14) 0.7757(12) 0.1916(12) 0.071(7) Uani 1 1 d D . .
H12 H -0.2656 0.7085 0.2135 0.085 Uiso 1 1 calc R . .
B13 B -0.2660(13) 0.7921(13) 0.0918(12) 0.053(5) Uani 1 1 d . . .
H13 H -0.2683 0.7336 0.0480 0.063 Uiso 1 1 calc R . .
B14 B -0.1987(14) 0.8911(12) 0.0873(12) 0.054(5) Uani 1 1 d . . .
H14 H -0.1577 0.8986 0.0409 0.065 Uiso 1 1 calc R . .
B15 B -0.2559(14) 0.9820(15) 0.1306(12) 0.062(6) Uani 1 1 d . . .
H15 H -0.2515 1.0508 0.1121 0.074 Uiso 1 1 calc R . .
B16 B -0.2518(12) 0.9652(11) 0.2315(12) 0.066(6) Uani 1 1 d D . .
H16 H -0.2435 1.0202 0.2789 0.079 Uiso 1 1 calc R . .
B18 B -0.3712(14) 0.8190(13) 0.1314(9) 0.061(6) Uani 1 1 d D . .
H18 H -0.4413 0.7789 0.1131 0.073 Uiso 1 1 calc R . .
B19 B -0.3273(14) 0.8934(13) 0.0704(12) 0.056(5) Uani 1 1 d . . .
H19 H -0.3708 0.9029 0.0127 0.067 Uiso 1 1 calc R . .
B21 B 0.3599(13) 0.3322(14) 0.3888(12) 0.058(6) Uani 1 1 d . . .
H21 H 0.4036 0.3414 0.3444 0.070 Uiso 1 1 calc R . .
B22 B 0.3427(15) 0.2242(15) 0.4180(12) 0.065(6) Uani 1 1 d . . .
H22 H 0.3762 0.1641 0.3933 0.078 Uiso 1 1 calc R . .
B23 B 0.2242(15) 0.2188(15) 0.4424(11) 0.061(6) Uani 1 1 d . . .
H23 H 0.1797 0.1547 0.4328 0.073 Uiso 1 1 calc R . .
B24 B 0.1721(16) 0.3259(13) 0.4314(10) 0.055(5) Uani 1 1 d . . .
H24 H 0.0912 0.3321 0.4152 0.066 Uiso 1 1 calc R . .
B25 B 0.2389(15) 0.4099(15) 0.4907(11) 0.063(6) Uani 1 1 d . . .
H25 H 0.2036 0.4698 0.5138 0.076 Uiso 1 1 calc R . .
B26 B 0.3608(14) 0.4170(15) 0.4650(12) 0.063(6) Uani 1 1 d . . .
H26 H 0.4038 0.4816 0.4706 0.076 Uiso 1 1 calc R . .
B27 B 0.4158(17) 0.3096(16) 0.4830(11) 0.075(7) Uani 1 1 d . . .
H27 H 0.4963 0.3043 0.5028 0.090 Uiso 1 1 calc R . .
B28 B 0.3276(19) 0.2376(18) 0.5130(13) 0.087(8) Uani 1 1 d . . .
H28 H 0.3500 0.1846 0.5522 0.104 Uiso 1 1 calc R . .
B29 B 0.2256(19) 0.3005(17) 0.5202(13) 0.086(8) Uani 1 1 d . . .
H29 H 0.1828 0.2898 0.5649 0.103 Uiso 1 1 calc R . .
B30 B 0.3454(17) 0.3577(18) 0.5437(14) 0.089(8) Uani 1 1 d . . .
H30 H 0.3816 0.3847 0.6028 0.107 Uiso 1 1 calc R . .
B31 B 0.5659(14) 0.3658(11) 0.2449(9) 0.042(5) Uani 1 1 d . . .
H31 H 0.5556 0.3525 0.3028 0.051 Uiso 1 1 calc R . .
B32 B 0.6144(15) 0.4663(14) 0.2327(12) 0.069(7) Uani 1 1 d D . .
H32 H 0.6346 0.5196 0.2814 0.083 Uiso 1 1 calc R . .
B33 B 0.5649(11) 0.4936(13) 0.1367(13) 0.065(6) Uani 1 1 d D . .
H33 H 0.5536 0.5644 0.1232 0.077 Uiso 1 1 calc R . .
B34 B 0.4800(14) 0.4057(13) 0.0895(12) 0.058(6) Uani 1 1 d . . .
H34 H 0.4145 0.4187 0.0455 0.069 Uiso 1 1 calc R . .
B35 B 0.5433(14) 0.3035(13) 0.0861(12) 0.060(6) Uani 1 1 d . . .
H35 H 0.5185 0.2493 0.0388 0.072 Uiso 1 1 calc R . .
B36 B 0.5922(13) 0.2770(13) 0.1790(12) 0.053(5) Uani 1 1 d . . .
H36 H 0.5981 0.2055 0.1918 0.063 Uiso 1 1 calc R . .
B39 B 0.6012(13) 0.4097(14) 0.0717(10) 0.068(6) Uani 1 1 d D . .
H39 H 0.6164 0.4244 0.0154 0.081 Uiso 1 1 calc R . .
B40 B 0.6690(14) 0.3312(11) 0.1291(13) 0.076(7) Uani 1 1 d D . .
H40 H 0.7292 0.2936 0.1095 0.092 Uiso 1 1 calc R . .
C1 C 0.1254(11) 0.8046(11) 0.1155(9) 0.047(4) Uani 1 1 d . . .
C2 C 0.1306(12) 0.9779(11) 0.1537(9) 0.054(5) Uani 1 1 d . . .
C3 C 0.1938(11) 0.7865(10) 0.3711(8) 0.045(4) Uani 1 1 d . . .
C4 C 0.2005(10) 0.8962(10) 0.3952(8) 0.043(4) Uani 1 1 d . . .
C5 C -0.1626(11) 0.8233(10) 0.1620(9) 0.046(4) Uani 1 1 d . . .
C6 C -0.1592(10) 0.9340(10) 0.1855(9) 0.049(4) Uani 1 1 d . . .
C7 C 0.3751(10) 0.8019(9) 0.1731(8) 0.034(4) Uani 1 1 d . . .
C8 C 0.3566(11) 0.8880(11) 0.1454(9) 0.046(4) Uani 1 1 d . . .
C9 C 0.3887(11) 0.9555(10) 0.2090(10) 0.047(4) Uani 1 1 d . . .
C10 C 0.4336(10) 0.9105(9) 0.2759(9) 0.040(4) Uani 1 1 d . . .
C11 C 0.4207(10) 0.8143(10) 0.2508(9) 0.042(4) Uani 1 1 d . . .
C12 C 0.3575(10) 0.7136(9) 0.1255(8) 0.045(4) Uani 1 1 d . . .
H12A H 0.4193 0.6919 0.1149 0.067 Uiso 1 1 calc R . .
H12B H 0.3126 0.7209 0.0776 0.067 Uiso 1 1 calc R . .
H12C H 0.3293 0.6704 0.1528 0.067 Uiso 1 1 calc R . .
C13 C 0.3237(12) 0.9056(11) 0.0637(9) 0.061(5) Uani 1 1 d . . .
H13A H 0.3803 0.9213 0.0430 0.092 Uiso 1 1 calc R . .
H13B H 0.2791 0.9551 0.0606 0.092 Uiso 1 1 calc R . .
H13C H 0.2905 0.8520 0.0345 0.092 Uiso 1 1 calc R . .
C14 C 0.3876(12) 1.0574(9) 0.2081(10) 0.061(5) Uani 1 1 d . . .
H14A H 0.4531 1.0830 0.2286 0.092 Uiso 1 1 calc R . .
H14B H 0.3430 1.0820 0.2393 0.092 Uiso 1 1 calc R . .
H14C H 0.3660 1.0722 0.1560 0.092 Uiso 1 1 calc R . .
C15 C 0.4860(11) 0.9597(11) 0.3524(10) 0.066(5) Uani 1 1 d . . .
H15A H 0.4414 1.0007 0.3720 0.099 Uiso 1 1 calc R . .
H15B H 0.5428 0.9935 0.3449 0.099 Uiso 1 1 calc R . .
H15C H 0.5069 0.9161 0.3887 0.099 Uiso 1 1 calc R . .
C16 C 0.4652(10) 0.7394(10) 0.2991(9) 0.051(4) Uani 1 1 d . . .
H16A H 0.4167 0.6908 0.2949 0.076 Uiso 1 1 calc R . .
H16B H 0.4852 0.7637 0.3522 0.076 Uiso 1 1 calc R . .
H16C H 0.5219 0.7164 0.2806 0.076 Uiso 1 1 calc R . .
C17 C 0.1916(13) 0.4807(12) 0.1581(10) 0.058(5) Uani 1 1 d . . .
C18 C 0.1753(11) 0.3094(11) 0.1157(10) 0.048(4) Uani 1 1 d . . .
C19 C 0.2431(10) 0.2805(10) 0.3693(8) 0.041(4) Uani 1 1 d . . .
C20 C 0.2548(11) 0.3899(10) 0.3982(9) 0.046(4) Uani 1 1 d . . .
C21 C 0.4963(10) 0.4359(9) 0.1889(9) 0.044(4) Uani 1 1 d . . .
C22 C 0.4863(11) 0.3283(9) 0.1587(9) 0.043(4) Uani 1 1 d . . .
C23 C -0.0446(11) 0.3014(9) 0.1796(8) 0.037(4) Uani 1 1 d . . .
C24 C -0.0498(10) 0.3122(9) 0.2593(9) 0.039(4) Uani 1 1 d . . .
C25 C -0.0434(9) 0.4072(10) 0.2848(9) 0.041(4) Uani 1 1 d . . .
C26 C -0.0345(10) 0.4572(9) 0.2216(9) 0.039(4) Uani 1 1 d . . .
C27 C -0.0388(10) 0.3945(10) 0.1554(9) 0.043(4) Uani 1 1 d . . .
C28 C -0.0550(10) 0.2172(9) 0.1292(8) 0.043(4) Uani 1 1 d . . .
H28A H -0.0154 0.1718 0.1549 0.065 Uiso 1 1 calc R . .
H28B H -0.0333 0.2273 0.0824 0.065 Uiso 1 1 calc R . .
H28C H -0.1233 0.1966 0.1168 0.065 Uiso 1 1 calc R . .
C29 C -0.0673(11) 0.2323(10) 0.3030(9) 0.052(4) Uani 1 1 d . . .
H29A H -0.1308 0.2036 0.2803 0.077 Uiso 1 1 calc R . .
H29B H -0.0658 0.2534 0.3561 0.077 Uiso 1 1 calc R . .
H29C H -0.0163 0.1891 0.3003 0.077 Uiso 1 1 calc R . .
C30 C -0.0551(12) 0.4495(10) 0.3634(9) 0.062(5) Uani 1 1 d . . .
H30A H -0.0120 0.5027 0.3784 0.093 Uiso 1 1 calc R . .
H30B H -0.0380 0.4063 0.4008 0.093 Uiso 1 1 calc R . .
H30C H -0.1225 0.4664 0.3610 0.093 Uiso 1 1 calc R . .
C31 C -0.0312(11) 0.5590(10) 0.2251(12) 0.078(6) Uani 1 1 d . . .
H31A H -0.0388 0.5771 0.1737 0.117 Uiso 1 1 calc R . .
H31B H 0.0312 0.5824 0.2557 0.117 Uiso 1 1 calc R . .
H31C H -0.0841 0.5826 0.2483 0.117 Uiso 1 1 calc R . .
C32 C -0.0489(11) 0.4162(10) 0.0725(9) 0.053(4) Uani 1 1 d . . .
H32A H -0.1179 0.4190 0.0492 0.079 Uiso 1 1 calc R . .
H32B H -0.0191 0.3695 0.0442 0.079 Uiso 1 1 calc R . .
H32C H -0.0162 0.4739 0.0716 0.079 Uiso 1 1 calc R . .
B20 B -0.3647(16) 0.9420(13) 0.1560(11) 0.067(6) Uani 1 1 d DU . .
H20 H -0.4306 0.9836 0.1536 0.080 Uiso 1 1 calc R . .
B38 B 0.6819(11) 0.4478(10) 0.1588(8) 0.068(6) Uani 1 1 d DU . .
H38 H 0.7490 0.4888 0.1584 0.081 Uiso 1 1 calc R . .
B17 B -0.3286(10) 0.8681(9) 0.2261(8) 0.044(4) Uani 1 1 d DU . .
H17 H -0.3753 0.8614 0.2689 0.053 Uiso 1 1 calc R . .
B37 B 0.6823(15) 0.3690(12) 0.2258(10) 0.059(5) Uani 1 1 d DU . .
H37 H 0.7495 0.3576 0.2687 0.070 Uiso 1 1 calc R . .

loop_
_atom_site_aniso_label
_atom_site_aniso_U_11
_atom_site_aniso_U_22
_atom_site_aniso_U_33
_atom_site_aniso_U_23
_atom_site_aniso_U_13
_atom_site_aniso_U_12
W1 0.0388(4) 0.0344(4) 0.0371(4) 0.0063(3) 0.0091(3) 0.0017(3)
W2 0.0366(4) 0.0349(4) 0.0427(4) 0.0045(3) 0.0070(3) 0.0017(3)
Co1 0.0396(12) 0.0328(11) 0.0359(12) 0.0052(9) 0.0097(9) 0.0011(9)
Co2 0.0387(12) 0.0310(11) 0.0363(12) 0.0062(9) 0.0057(9) 0.0020(9)
O1 0.062(8) 0.084(9) 0.046(8) -0.005(7) 0.012(6) 0.002(7)
O2 0.076(9) 0.062(8) 0.087(10) 0.043(7) 0.025(7) 0.012(7)
O3 0.064(9) 0.073(9) 0.107(11) 0.047(8) 0.012(8) 0.007(7)
O4 0.063(8) 0.086(9) 0.057(9) -0.003(7) 0.018(7) -0.008(7)
S1 0.049(2) 0.037(2) 0.028(2) 0.0058(17) 0.0085(18) -0.0008(18)
S2 0.045(2) 0.037(2) 0.044(3) -0.0001(19) 0.013(2) 0.0005(19)
S3 0.042(2) 0.035(2) 0.065(3) 0.007(2) 0.010(2) -0.0005(19)
S4 0.043(2) 0.036(2) 0.066(3) 0.001(2) 0.011(2) -0.0006(19)
S5 0.044(2) 0.039(2) 0.032(2) 0.0051(17) 0.0059(18) 0.0046(18)
S6 0.046(2) 0.039(2) 0.046(3) -0.0007(19) 0.004(2) 0.0021(19)
S7 0.040(2) 0.041(2) 0.075(3) -0.005(2) 0.015(2) 0.000(2)
S8 0.050(3) 0.033(2) 0.066(3) 0.002(2) 0.017(2) 0.0030(19)
B1 0.051(12) 0.046(12) 0.047(13) 0.004(10) 0.006(10) -0.002(10)
B2 0.086(17) 0.065(14) 0.042(13) 0.020(11) 0.003(12) -0.017(12)
B3 0.091(17) 0.065(14) 0.044(13) 0.013(11) 0.022(12) -0.017(13)
B4 0.037(11) 0.071(14) 0.069(15) -0.001(12) 0.021(11) -0.007(10)
B5 0.092(17) 0.076(15) 0.030(12) -0.003(10) 0.029(12) 0.020(13)
B6 0.073(16) 0.102(18) 0.025(11) -0.011(11) -0.002(10) 0.007(14)
B7 0.11(2) 0.11(2) 0.039(14) 0.028(14) 0.036(14) 0.028(17)
B8 0.101(19) 0.087(17) 0.043(14) 0.030(13) 0.024(13) 0.008(15)
B9 0.102(19) 0.096(18) 0.041(14) 0.014(13) 0.031(13) 0.007(16)
B10 0.061(15) 0.12(2) 0.047(14) -0.007(14) 0.014(12) 0.015(14)
B11 0.065(13) 0.048(11) 0.010(9) -0.001(8) 0.011(8) -0.009(10)
B12 0.050(13) 0.109(18) 0.062(16) 0.034(14) 0.020(11) -0.027(13)
B13 0.038(11) 0.049(12) 0.074(16) 0.001(11) 0.022(11) -0.006(9)
B14 0.061(14) 0.050(12) 0.052(14) -0.009(10) 0.019(11) 0.002(10)
B15 0.056(14) 0.077(15) 0.052(14) 0.008(12) 0.009(11) 0.003(12)
B16 0.047(13) 0.095(18) 0.060(15) 0.002(13) 0.025(11) 0.015(12)
B18 0.048(13) 0.075(15) 0.064(15) 0.012(12) 0.019(11) -0.004(11)
B19 0.046(12) 0.059(13) 0.054(13) 0.000(10) -0.005(10) 0.002(10)
B21 0.036(11) 0.078(15) 0.054(14) -0.013(11) 0.004(10) -0.005(11)
B22 0.064(14) 0.071(15) 0.050(14) 0.005(11) -0.013(11) 0.023(12)
B23 0.075(15) 0.076(15) 0.036(12) 0.025(11) 0.013(11) 0.023(12)
B24 0.081(15) 0.058(13) 0.028(11) 0.001(9) 0.017(10) 0.011(12)
B25 0.061(14) 0.077(15) 0.041(13) -0.020(11) -0.006(10) 0.015(12)
B26 0.052(13) 0.069(15) 0.058(15) -0.005(12) -0.009(11) 0.000(11)
B27 0.068(15) 0.11(2) 0.036(13) -0.002(13) -0.016(11) 0.027(15)
B28 0.10(2) 0.10(2) 0.052(16) 0.022(14) -0.003(14) 0.032(17)
B29 0.11(2) 0.11(2) 0.045(15) 0.026(14) 0.017(14) 0.032(17)
B30 0.069(17) 0.13(2) 0.057(16) 0.008(15) -0.022(13) 0.016(16)
B31 0.072(13) 0.032(10) 0.011(8) -0.010(7) -0.015(8) 0.016(9)
B32 0.055(14) 0.067(15) 0.090(19) -0.024(13) 0.039(13) -0.010(11)
B33 0.051(13) 0.049(13) 0.096(19) 0.013(12) 0.019(13) -0.006(11)
B34 0.045(12) 0.062(14) 0.068(16) 0.007(12) 0.015(11) -0.005(10)
B35 0.055(13) 0.049(13) 0.067(15) -0.022(11) 0.006(11) -0.005(10)
B36 0.039(12) 0.047(12) 0.072(15) 0.000(11) 0.016(11) 0.003(10)
B39 0.070(15) 0.078(16) 0.064(16) 0.018(13) 0.033(13) -0.007(13)
B40 0.039(12) 0.098(19) 0.10(2) 0.018(15) 0.018(13) 0.030(13)
C1 0.053(11) 0.057(11) 0.031(10) 0.003(8) 0.012(8) 0.013(8)
C2 0.065(12) 0.055(11) 0.040(10) 0.016(9) 0.002(9) 0.023(9)
C3 0.048(10) 0.057(10) 0.029(9) 0.011(8) 0.008(7) -0.009(8)
C4 0.042(9) 0.049(10) 0.036(9) 0.005(8) 0.007(7) -0.013(8)
C5 0.056(11) 0.037(9) 0.042(10) 0.009(8) 0.000(8) -0.003(8)
C6 0.028(8) 0.041(9) 0.071(12) 0.026(9) -0.015(8) 0.005(7)
C7 0.050(10) 0.027(8) 0.029(9) 0.010(7) 0.017(7) 0.006(7)
C8 0.043(10) 0.063(11) 0.038(10) 0.007(9) 0.022(8) 0.006(9)
C9 0.053(11) 0.027(9) 0.074(13) 0.020(9) 0.037(10) 0.024(8)
C10 0.030(8) 0.027(8) 0.064(12) 0.000(8) 0.014(8) -0.010(7)
C11 0.023(8) 0.043(10) 0.062(12) 0.004(8) 0.013(8) 0.005(7)
C12 0.051(10) 0.039(9) 0.048(10) 0.015(8) 0.017(8) 0.005(8)
C13 0.073(13) 0.060(11) 0.051(12) 0.010(9) 0.013(10) 0.002(10)
C14 0.082(13) 0.033(9) 0.086(14) 0.019(9) 0.049(11) 0.005(9)
C15 0.039(10) 0.063(12) 0.095(16) 0.001(11) 0.013(10) -0.010(9)
C16 0.042(9) 0.055(11) 0.060(11) 0.019(9) 0.013(8) 0.021(8)
C17 0.062(12) 0.052(11) 0.069(13) 0.020(10) 0.030(10) -0.003(9)
C18 0.037(10) 0.053(11) 0.056(12) 0.016(9) 0.011(9) -0.010(8)
C19 0.041(9) 0.049(10) 0.030(9) 0.004(7) -0.001(7) 0.003(8)
C20 0.052(10) 0.042(9) 0.045(10) -0.005(8) 0.017(8) -0.002(8)
C21 0.037(9) 0.033(9) 0.058(11) -0.004(8) 0.007(8) -0.004(7)
C22 0.045(10) 0.033(9) 0.049(11) -0.006(7) 0.011(8) -0.001(7)
C23 0.056(10) 0.027(8) 0.026(8) -0.001(7) 0.008(7) 0.007(7)
C24 0.030(8) 0.036(9) 0.050(10) 0.002(8) 0.005(7) 0.005(7)
C25 0.021(8) 0.039(9) 0.067(12) 0.012(9) 0.010(8) 0.012(7)
C26 0.026(8) 0.031(9) 0.057(11) -0.002(8) 0.008(7) -0.010(7)
C27 0.028(8) 0.051(10) 0.051(11) 0.029(9) 0.001(7) 0.011(7)
C28 0.043(9) 0.031(8) 0.054(11) 0.014(8) 0.001(8) -0.007(7)
C29 0.052(10) 0.055(10) 0.052(11) 0.020(9) 0.013(8) 0.001(8)
C30 0.063(12) 0.051(11) 0.070(13) -0.015(9) 0.018(10) 0.002(9)
C31 0.041(11) 0.051(11) 0.135(19) 0.011(12) -0.002(11) -0.001(9)
C32 0.050(10) 0.058(11) 0.050(11) 0.021(9) 0.003(8) -0.004(9)
B20 0.063(7) 0.069(7) 0.066(7) 0.003(5) 0.011(5) 0.004(5)
B38 0.064(7) 0.068(7) 0.070(8) -0.001(5) 0.014(5) 0.002(5)
B17 0.054(6) 0.037(6) 0.044(6) -0.006(4) 0.021(5) -0.008(4)
B37 0.060(7) 0.053(7) 0.059(7) 0.003(5) 0.000(5) 0.007(5)

loop_
_atom_type_symbol
_atom_type_description
_atom_type_scat_dispersion_real
_atom_type_scat_dispersion_imag
_atom_type_scat_source
C C 0.0033 0.0016 'International Tables Vol C Tables 4.2.6.8 and 6.1.1.4'
H H 0.0000 0.0000 'International Tables Vol C Tables 4.2.6.8 and 6.1.1.4'
B B 0.0013 0.0007 'International Tables Vol C Tables 4.2.6.8 and 6.1.1.4'
O O 0.0106 0.0060 'International Tables Vol C Tables 4.2.6.8 and 6.1.1.4'
S S 0.1246 0.1234 'International Tables Vol C Tables 4.2.6.8 and 6.1.1.4'
Co Co 0.3494 0.9721 'International Tables Vol C Tables 4.2.6.8 and 6.1.1.4'
W W -0.8490 6.8722 'International Tables Vol C Tables 4.2.6.8 and 6.1.1.4'

loop_
_geom_angle_atom_site_label_1
_geom_angle_atom_site_label_2
_geom_angle_atom_site_label_3
_geom_angle
_geom_angle_site_symmetry_1
_geom_angle_site_symmetry_3
_geom_angle_publ_flag
C2 W1 C1 81.7(6) . . ?
C2 W1 S3 131.3(5) . . ?
C1 W1 S3 78.1(5) . . ?
C2 W1 S4 76.3(5) . . ?
C1 W1 S4 132.3(4) . . ?
S3 W1 S4 85.56(13) . . ?
C2 W1 S2 78.4(5) . . ?
C1 W1 S2 124.4(5) . . ?
S3 W1 S2 147.94(14) . . ?
S4 W1 S2 91.83(13) . . ?
C2 W1 S1 127.0(4) . . ?
C1 W1 S1 77.7(4) . . ?
S3 W1 S1 90.92(13) . . ?
S4 W1 S1 147.77(14) . . ?
S2 W1 S1 74.55(12) . . ?
C2 W1 Co1 76.1(4) . . ?
C1 W1 Co1 73.1(5) . . ?
S3 W1 Co1 136.23(10) . . ?
S4 W1 Co1 138.03(11) . . ?
S2 W1 Co1 51.90(9) . . ?
S1 W1 Co1 51.37(9) . . ?
C17 W2 C18 81.0(7) . . ?
C17 W2 S8 129.8(5) . . ?
C18 W2 S8 76.2(5) . . ?
C17 W2 S7 78.1(5) . . ?
C18 W2 S7 132.7(4) . . ?
S8 W2 S7 85.62(13) . . ?
C17 W2 S6 79.5(5) . . ?
C18 W2 S6 126.2(4) . . ?
S8 W2 S6 148.45(14) . . ?
S7 W2 S6 90.82(14) . . ?
C17 W2 S5 127.2(5) . . ?
C18 W2 S5 78.5(4) . . ?
S8 W2 S5 91.04(13) . . ?
S7 W2 S5 146.00(14) . . ?
S6 W2 S5 74.73(12) . . ?
C17 W2 Co2 76.3(4) . . ?
C18 W2 Co2 75.2(4) . . ?
S8 W2 Co2 136.57(11) . . ?
S7 W2 Co2 137.48(10) . . ?
S6 W2 Co2 51.53(10) . . ?
S5 W2 Co2 51.59(9) . . ?
C11 Co1 C7 39.2(5) . . ?
C11 Co1 C9 67.4(5) . . ?
C7 Co1 C9 67.0(5) . . ?
C11 Co1 C8 66.3(6) . . ?
C7 Co1 C8 39.5(5) . . ?
C9 Co1 C8 39.8(6) . . ?
C11 Co1 C10 40.5(5) . . ?
C7 Co1 C10 67.1(6) . . ?
C9 Co1 C10 40.4(6) . . ?
C8 Co1 C10 67.1(6) . . ?
C11 Co1 S1 101.1(4) . . ?
C7 Co1 S1 103.7(4) . . ?
C9 Co1 S1 168.5(4) . . ?
C8 Co1 S1 135.9(5) . . ?
C10 Co1 S1 130.8(4) . . ?
C11 Co1 S2 133.9(5) . . ?
C7 Co1 S2 169.6(4) . . ?
C9 Co1 S2 103.9(4) . . ?
C8 Co1 S2 135.5(5) . . ?
C10 Co1 S2 102.8(4) . . ?
S1 Co1 S2 84.72(15) . . ?
C11 Co1 W1 158.5(4) . . ?
C7 Co1 W1 128.9(4) . . ?
C9 Co1 W1 129.9(4) . . ?
C8 Co1 W1 116.9(4) . . ?
C10 Co1 W1 160.8(4) . . ?
S1 Co1 W1 61.00(11) . . ?
S2 Co1 W1 60.44(11) . . ?
C23 Co2 C26 68.5(5) . . ?
C23 Co2 C25 67.4(6) . . ?
C26 Co2 C25 39.8(5) . . ?
C23 Co2 C24 40.0(5) . . ?
C26 Co2 C24 67.5(5) . . ?
C25 Co2 C24 39.8(5) . . ?
C23 Co2 C27 41.5(5) . . ?
C26 Co2 C27 39.5(5) . . ?
C25 Co2 C27 66.4(6) . . ?
C24 Co2 C27 67.4(5) . . ?
C23 Co2 S6 170.7(4) . . ?
C26 Co2 S6 103.5(4) . . ?
C25 Co2 S6 103.5(4) . . ?
C24 Co2 S6 133.4(4) . . ?
C27 Co2 S6 134.3(4) . . ?
C23 Co2 S5 102.4(4) . . ?
C26 Co2 S5 168.7(4) . . ?
C25 Co2 S5 131.3(4) . . ?
C24 Co2 S5 101.3(4) . . ?
C27 Co2 S5 136.6(5) . . ?
S6 Co2 S5 84.87(15) . . ?
C23 Co2 W2 128.2(4) . . ?
C26 Co2 W2 130.0(4) . . ?
C25 Co2 W2 161.2(4) . . ?
C24 Co2 W2 158.7(4) . . ?
C27 Co2 W2 116.7(4) . . ?
S6 Co2 W2 60.42(11) . . ?
S5 Co2 W2 60.70(11) . . ?
C3 S1 Co1 104.9(5) . . ?
C3 S1 W1 103.6(5) . . ?
Co1 S1 W1 67.64(11) . . ?
C4 S2 Co1 104.2(5) . . ?
C4 S2 W1 103.4(5) . . ?
Co1 S2 W1 67.67(12) . . ?
C5 S3 W1 111.0(5) . . ?
C6 S4 W1 111.0(5) . . ?
C19 S5 Co2 104.1(5) . . ?
C19 S5 W2 102.8(5) . . ?
Co2 S5 W2 67.71(11) . . ?
C20 S6 Co2 105.2(5) . . ?
C20 S6 W2 103.2(5) . . ?
Co2 S6 W2 68.06(12) . . ?
C21 S7 W2 110.0(5) . . ?
C22 S8 W2 111.2(5) . . ?
B7 B1 C4 105.3(14) . . ?
B7 B1 C3 105.0(15) . . ?
C4 B1 C3 56.2(9) . . ?
B7 B1 B2 62.0(12) . . ?
C4 B1 B2 104.8(14) . . ?
C3 B1 B2 58.2(10) . . ?
B7 B1 B6 60.8(12) . . ?
C4 B1 B6 59.1(10) . . ?
C3 B1 B6 104.7(13) . . ?
B2 B1 B6 110.8(15) . . ?
C3 B2 B1 60.8(10) . . ?
C3 B2 B7 103.6(15) . . ?
B1 B2 B7 57.5(11) . . ?
C3 B2 B3 58.0(10) . . ?
B1 B2 B3 108.8(14) . . ?
B7 B2 B3 107.0(16) . . ?
C3 B2 B8 103.0(15) . . ?
B1 B2 B8 105.9(15) . . ?
B7 B2 B8 59.5(13) . . ?
B3 B2 B8 59.3(12) . . ?
C3 B3 B4 59.9(10) . . ?
C3 B3 B8 104.0(15) . . ?
B4 B3 B8 106.5(15) . . ?
C3 B3 B2 58.3(10) . . ?
B4 B3 B2 108.6(14) . . ?
B8 B3 B2 60.4(12) . . ?
C3 B3 B9 103.8(14) . . ?
B4 B3 B9 58.0(11) . . ?
B8 B3 B9 59.9(12) . . ?
B2 B3 B9 108.1(16) . . ?
C3 B4 B9 105.9(14) . . ?
C3 B4 C4 56.2(9) . . ?
B9 B4 C4 104.7(15) . . ?
C3 B4 B3 57.9(10) . . ?
B9 B4 B3 62.6(12) . . ?
C4 B4 B3 103.9(13) . . ?
C3 B4 B5 103.0(13) . . ?
B9 B4 B5 61.1(12) . . ?
C4 B4 B5 56.9(10) . . ?
B3 B4 B5 109.8(15) . . ?
C4 B5 B6 60.0(10) . . ?
C4 B5 B10 104.5(14) . . ?
B6 B5 B10 59.7(12) . . ?
C4 B5 B9 103.9(13) . . ?
B6 B5 B9 108.2(15) . . ?
B10 B5 B9 59.9(12) . . ?
C4 B5 B4 59.5(9) . . ?
B6 B5 B4 109.1(13) . . ?
B10 B5 B4 105.7(15) . . ?
B9 B5 B4 57.5(11) . . ?
C4 B6 B10 103.8(15) . . ?
C4 B6 B5 58.6(10) . . ?
B10 B6 B5 60.2(12) . . ?
C4 B6 B7 103.3(15) . . ?
B10 B6 B7 60.6(13) . . ?
B5 B6 B7 108.7(17) . . ?
C4 B6 B1 59.6(10) . . ?
B10 B6 B1 107.0(16) . . ?
B5 B6 B1 109.0(15) . . ?
B7 B6 B1 57.7(11) . . ?
B1 B7 B6 61.5(11) . . ?
B1 B7 B10 109.0(16) . . ?
B6 B7 B10 59.4(12) . . ?
B1 B7 B8 109.3(17) . . ?
B6 B7 B8 109.1(17) . . ?
B10 B7 B8 60.8(13) . . ?
B1 B7 B2 60.6(11) . . ?
B6 B7 B2 110.2(15) . . ?
B10 B7 B2 109.6(19) . . ?
B8 B7 B2 60.7(14) . . ?
B7 B8 B3 107.9(14) . . ?
B7 B8 B10 59.4(13) . . ?
B3 B8 B10 108.4(15) . . ?
B7 B8 B2 59.7(12) . . ?
B3 B8 B2 60.3(11) . . ?
B10 B8 B2 107.7(15) . . ?
B7 B8 B9 107.5(16) . . ?
B3 B8 B9 61.5(12) . . ?
B10 B8 B9 59.4(12) . . ?
B2 B8 B9 109.4(14) . . ?
B4 B9 B10 107.8(16) . . ?
B4 B9 B8 106.7(15) . . ?
B10 B9 B8 60.1(13) . . ?
B4 B9 B5 61.4(11) . . ?
B10 B9 B5 58.5(13) . . ?
B8 B9 B5 106.6(17) . . ?
B4 B9 B3 59.4(11) . . ?
B10 B9 B3 106.7(16) . . ?
B8 B9 B3 58.6(12) . . ?
B5 B9 B3 107.6(14) . . ?
B6 B10 B5 60.1(12) . . ?
B6 B10 B7 59.9(12) . . ?
B5 B10 B7 108.1(15) . . ?
B6 B10 B9 110.0(16) . . ?
B5 B10 B9 61.7(12) . . ?
B7 B10 B9 108.7(17) . . ?
B6 B10 B8 108.7(15) . . ?
B5 B10 B8 109.4(16) . . ?
B7 B10 B8 59.8(13) . . ?
B9 B10 B8 60.5(13) . . ?
B16 B11 B12 112.5(10) . . ?
B16 B11 C6 60.1(9) . . ?
B12 B11 C6 108.2(12) . . ?
B16 B11 C5 108.2(12) . . ?
B12 B11 C5 61.8(9) . . ?
C6 B11 C5 57.4(8) . . ?
B16 B11 B17 61.1(6) . . ?
B12 B11 B17 60.9(6) . . ?
C6 B11 B17 105.8(10) . . ?
C5 B11 B17 107.3(10) . . ?
B11 B12 B17 61.3(6) . . ?
B11 B12 C5 59.8(9) . . ?
B17 B12 C5 106.1(12) . . ?
B11 B12 B18 108.4(10) . . ?
B17 B12 B18 58.9(6) . . ?
C5 B12 B18 104.8(13) . . ?
B11 B12 B13 106.7(13) . . ?
B17 B12 B13 105.2(12) . . ?
C5 B12 B13 57.6(9) . . ?
B18 B12 B13 58.9(10) . . ?
C5 B13 B14 60.2(10) . . ?
C5 B13 B19 106.3(13) . . ?
B14 B13 B19 59.6(10) . . ?
C5 B13 B18 107.6(13) . . ?
B14 B13 B18 109.9(13) . . ?
B19 B13 B18 61.0(10) . . ?
C5 B13 B12 59.8(10) . . ?
B14 B13 B12 109.6(14) . . ?
B19 B13 B12 108.3(13) . . ?
B18 B13 B12 60.2(10) . . ?
C5 B14 B13 59.4(10) . . ?
C5 B14 B19 106.7(13) . . ?
B13 B14 B19 60.9(11) . . ?
C5 B14 B15 103.3(14) . . ?
B13 B14 B15 107.4(14) . . ?
B19 B14 B15 60.4(10) . . ?
C5 B14 C6 56.1(9) . . ?
B13 B14 C6 103.5(13) . . ?
B19 B14 C6 104.7(13) . . ?
B15 B14 C6 57.3(10) . . ?
C6 B15 B14 61.7(10) . . ?
C6 B15 B19 107.2(14) . . ?
B14 B15 B19 59.2(11) . . ?
C6 B15 B20 107.3(14) . . ?
B14 B15 B20 109.8(15) . . ?
B19 B15 B20 61.1(12) . . ?
C6 B15 B16 57.5(10) . . ?
B14 B15 B16 109.3(14) . . ?
B19 B15 B16 109.7(14) . . ?
B20 B15 B16 61.9(10) . . ?
B11 B16 C6 60.6(9) . . ?
B11 B16 B17 61.9(6) . . ?
C6 B16 B17 106.8(12) . . ?
B11 B16 B15 106.4(13) . . ?
C6 B16 B15 57.4(10) . . ?
B17 B16 B15 103.5(13) . . ?
B11 B16 B20 107.4(11) . . ?
C6 B16 B20 103.6(14) . . ?
B17 B16 B20 57.6(6) . . ?
B15 B16 B20 57.5(11) . . ?
B17 B18 B13 107.5(12) . . ?
B17 B18 B19 105.9(12) . . ?
B13 B18 B19 59.3(10) . . ?
B17 B18 B12 59.6(6) . . ?
B13 B18 B12 61.0(10) . . ?
B19 B18 B12 107.6(13) . . ?
B17 B18 B20 58.1(6) . . ?
B13 B18 B20 106.4(13) . . ?
B19 B18 B20 59.3(10) . . ?
B12 B18 B20 106.1(10) . . ?
B14 B19 B15 60.4(10) . . ?
B14 B19 B13 59.5(10) . . ?
B15 B19 B13 106.3(14) . . ?
B14 B19 B20 109.3(14) . . ?
B15 B19 B20 59.5(11) . . ?
B13 B19 B20 108.2(13) . . ?
B14 B19 B18 108.7(13) . . ?
B15 B19 B18 107.7(14) . . ?
B13 B19 B18 59.7(10) . . ?
B20 B19 B18 61.2(10) . . ?
C20 B21 C19 56.9(9) . . ?
C20 B21 B22 105.8(14) . . ?
C19 B21 B22 59.9(10) . . ?
C20 B21 B26 58.7(10) . . ?
C19 B21 B26 106.1(13) . . ?
B22 B21 B26 110.9(16) . . ?
C20 B21 B27 105.5(14) . . ?
C19 B21 B27 106.5(15) . . ?
B22 B21 B27 60.9(12) . . ?
B26 B21 B27 61.5(12) . . ?
B28 B22 C19 103.2(14) . . ?
B28 B22 B21 108.2(16) . . ?
C19 B22 B21 59.4(10) . . ?
B28 B22 B23 57.9(12) . . ?
C19 B22 B23 58.4(10) . . ?
B21 B22 B23 108.0(14) . . ?
B28 B22 B27 61.5(13) . . ?
C19 B22 B27 105.2(14) . . ?
B21 B22 B27 59.8(12) . . ?
B23 B22 B27 107.9(15) . . ?
B28 B23 C19 105.7(16) . . ?
B28 B23 B29 59.8(13) . . ?
C19 B23 B29 104.1(15) . . ?
B28 B23 B24 105.6(16) . . ?
C19 B23 B24 59.2(9) . . ?
B29 B23 B24 57.3(11) . . ?
B28 B23 B22 59.9(12) . . ?
C19 B23 B22 59.7(10) . . ?
B29 B23 B22 107.2(17) . . ?
B24 B23 B22 107.4(14) . . ?
B29 B24 B25 63.3(13) . . ?
B29 B24 C20 108.0(16) . . ?
B25 B24 C20 60.3(11) . . ?
B29 B24 C19 106.9(15) . . ?
B25 B24 C19 108.3(15) . . ?
C20 B24 C19 57.5(9) . . ?
B29 B24 B23 60.9(12) . . ?
B25 B24 B23 112.7(15) . . ?
C20 B24 B23 106.3(13) . . ?
C19 B24 B23 59.1(9) . . ?
B24 B25 C20 60.4(10) . . ?
B24 B25 B29 58.3(12) . . ?
C20 B25 B29 104.3(14) . . ?
B24 B25 B30 106.3(16) . . ?
C20 B25 B30 102.0(14) . . ?
B29 B25 B30 60.5(13) . . ?
B24 B25 B26 107.8(14) . . ?
C20 B25 B26 57.5(10) . . ?
B29 B25 B26 107.0(14) . . ?
B30 B25 B26 58.0(11) . . ?
C20 B26 B21 59.7(10) . . ?
C20 B26 B30 103.5(15) . . ?
B21 B26 B30 104.9(16) . . ?
C20 B26 B27 104.6(14) . . ?
B21 B26 B27 59.4(11) . . ?
B30 B26 B27 57.3(12) . . ?
C20 B26 B25 57.3(10) . . ?
B21 B26 B25 106.5(14) . . ?
B30 B26 B25 60.2(11) . . ?
B27 B26 B25 105.7(15) . . ?
B30 B27 B21 107.2(15) . . ?
B30 B27 B22 108.6(17) . . ?
B21 B27 B22 59.3(11) . . ?
B30 B27 B26 60.4(12) . . ?
B21 B27 B26 59.1(11) . . ?
B22 B27 B26 107.6(13) . . ?
B30 B27 B28 61.9(14) . . ?
B21 B27 B28 105.1(15) . . ?
B22 B27 B28 58.1(13) . . ?
B26 B27 B28 108.5(15) . . ?
B23 B28 B29 61.4(13) . . ?
B23 B28 B22 62.3(12) . . ?
B29 B28 B22 110.3(15) . . ?
B23 B28 B27 110.5(16) . . ?
B29 B28 B27 107.6(17) . . ?
B22 B28 B27 60.4(12) . . ?
B23 B28 B30 110.0(16) . . ?
B29 B28 B30 61.3(14) . . ?
B22 B28 B30 106.2(17) . . ?
B27 B28 B30 56.6(13) . . ?
B24 B29 B28 108.4(16) . . ?
B24 B29 B23 61.8(12) . . ?
B28 B29 B23 58.8(13) . . ?
B24 B29 B25 58.4(11) . . ?
B28 B29 B25 110.9(19) . . ?
B23 B29 B25 109.5(15) . . ?
B24 B29 B30 106.7(17) . . ?
B28 B29 B30 61.7(15) . . ?
B23 B29 B30 108.2(17) . . ?
B25 B29 B30 60.9(13) . . ?
B27 B30 B26 62.3(13) . . ?
B27 B30 B29 108.1(19) . . ?
B26 B30 B29 108.5(15) . . ?
B27 B30 B28 61.5(14) . . ?
B26 B30 B28 109.6(17) . . ?
B29 B30 B28 56.9(13) . . ?
B27 B30 B25 111.0(16) . . ?
B26 B30 B25 61.8(12) . . ?
B29 B30 B25 58.6(12) . . ?
B28 B30 B25 105.2(16) . . ?
B32 B31 C21 60.7(10) . . ?
B32 B31 B37 61.8(11) . . ?
C21 B31 B37 108.0(12) . . ?
B32 B31 C22 106.8(13) . . ?
C21 B31 C22 56.8(8) . . ?
B37 B31 C22 106.6(12) . . ?
B32 B31 B36 112.6(13) . . ?
C21 B31 B36 104.2(12) . . ?
B37 B31 B36 64.1(10) . . ?
C22 B31 B36 56.2(9) . . ?
B31 B32 C21 59.9(10) . . ?
B31 B32 B37 60.2(11) . . ?
C21 B32 B37 106.1(14) . . ?
B31 B32 B38 107.4(13) . . ?
C21 B32 B38 104.3(13) . . ?
B37 B32 B38 59.7(6) . . ?
B31 B32 B33 108.9(15) . . ?
C21 B32 B33 59.1(11) . . ?
B37 B32 B33 107.8(11) . . ?
B38 B32 B33 58.9(7) . . ?
C21 B33 B38 103.7(12) . . ?
C21 B33 B39 105.2(13) . . ?
B38 B33 B39 60.0(6) . . ?
C21 B33 B34 60.2(10) . . ?
B38 B33 B34 108.1(13) . . ?
B39 B33 B34 60.0(11) . . ?
C21 B33 B32 57.6(10) . . ?
B38 B33 B32 59.7(7) . . ?
B39 B33 B32 107.9(11) . . ?
B34 B33 B32 108.5(14) . . ?
C22 B34 C21 55.4(9) . . ?
C22 B34 B35 56.4(10) . . ?
C21 B34 B35 102.0(14) . . ?
C22 B34 B39 103.8(13) . . ?
C21 B34 B39 104.0(13) . . ?
B35 B34 B39 62.0(11) . . ?
C22 B34 B33 103.1(14) . . ?
C21 B34 B33 58.6(11) . . ?
B35 B34 B33 108.5(13) . . ?
B39 B34 B33 59.9(11) . . ?
C22 B35 B36 58.1(10) . . ?
C22 B35 B34 61.4(10) . . ?
B36 B35 B34 110.2(14) . . ?
C22 B35 B40 102.6(14) . . ?
B36 B35 B40 59.6(11) . . ?
B34 B35 B40 106.5(13) . . ?
C22 B35 B39 105.5(13) . . ?
B36 B35 B39 108.4(13) . . ?
B34 B35 B39 59.2(11) . . ?
B40 B35 B39 59.1(11) . . ?
C22 B36 B35 58.6(10) . . ?
C22 B36 B40 104.4(14) . . ?
B35 B36 B40 61.3(12) . . ?
C22 B36 B31 60.9(9) . . ?
B35 B36 B31 108.2(13) . . ?
B40 B36 B31 102.8(13) . . ?
C22 B36 B37 104.3(12) . . ?
B35 B36 B37 107.6(13) . . ?
B40 B36 B37 57.5(11) . . ?
B31 B36 B37 56.4(10) . . ?
B38 B39 B33 59.5(7) . . ?
B38 B39 B34 107.8(13) . . ?
B33 B39 B34 60.1(10) . . ?
B38 B39 B40 59.6(7) . . ?
B33 B39 B40 106.1(11) . . ?
B34 B39 B40 106.3(14) . . ?
B38 B39 B35 107.1(13) . . ?
B33 B39 B35 106.2(13) . . ?
B34 B39 B35 58.8(10) . . ?
B40 B39 B35 59.3(11) . . ?
B37 B40 B36 64.2(12) . . ?
B37 B40 B38 60.0(7) . . ?
B36 B40 B38 111.0(13) . . ?
B37 B40 B39 109.9(10) . . ?
B36 B40 B39 110.1(14) . . ?
B38 B40 B39 59.8(6) . . ?
B37 B40 B35 111.1(15) . . ?
B36 B40 B35 59.1(11) . . ?
B38 B40 B35 109.1(12) . . ?
B39 B40 B35 61.6(11) . . ?
O1 C1 W1 171.5(14) . . ?
O2 C2 W1 174.8(14) . . ?
C4 C3 B3 112.3(12) . . ?
C4 C3 B2 111.4(13) . . ?
B3 C3 B2 63.7(11) . . ?
C4 C3 B4 62.4(9) . . ?
B3 C3 B4 62.2(11) . . ?
B2 C3 B4 114.8(13) . . ?
C4 C3 B1 61.5(9) . . ?
B3 C3 B1 113.5(13) . . ?
B2 C3 B1 61.0(10) . . ?
B4 C3 B1 114.1(13) . . ?
C4 C3 S1 112.3(9) . . ?
B3 C3 S1 124.2(12) . . ?
B2 C3 S1 124.7(12) . . ?
B4 C3 S1 114.6(11) . . ?
B1 C3 S1 116.5(10) . . ?
C3 C4 B5 112.5(12) . . ?
C3 C4 B6 111.4(12) . . ?
B5 C4 B6 61.5(11) . . ?
C3 C4 B1 62.4(9) . . ?
B5 C4 B1 112.8(13) . . ?
B6 C4 B1 61.3(10) . . ?
C3 C4 B4 61.4(9) . . ?
B5 C4 B4 63.5(11) . . ?
B6 C4 B4 113.6(13) . . ?
B1 C4 B4 114.0(12) . . ?
C3 C4 S2 112.5(10) . . ?
B5 C4 S2 124.3(11) . . ?
B6 C4 S2 125.4(12) . . ?
B1 C4 S2 116.2(10) . . ?
B4 C4 S2 115.1(11) . . ?
C6 C5 B13 109.9(11) . . ?
C6 C5 B11 60.6(9) . . ?
B13 C5 B11 109.7(11) . . ?
C6 C5 B14 63.1(9) . . ?
B13 C5 B14 60.4(10) . . ?
B11 C5 B14 112.7(11) . . ?
C6 C5 B12 108.1(11) . . ?
B13 C5 B12 62.6(11) . . ?
B11 C5 B12 58.4(9) . . ?
B14 C5 B12 112.0(12) . . ?
C6 C5 S3 117.6(10) . . ?
B13 C5 S3 122.2(11) . . ?
B11 C5 S3 121.3(10) . . ?
B14 C5 S3 115.6(11) . . ?
B12 C5 S3 124.6(10) . . ?
C5 C6 B15 110.2(13) . . ?
C5 C6 B16 111.4(11) . . ?
B15 C6 B16 65.0(11) . . ?
C5 C6 B11 62.0(9) . . ?
B15 C6 B11 111.5(12) . . ?
B16 C6 B11 59.3(10) . . ?
C5 C6 B14 60.8(10) . . ?
B15 C6 B14 61.0(10) . . ?
B16 C6 B14 114.9(12) . . ?
B11 C6 B14 112.0(12) . . ?
C5 C6 S4 114.9(9) . . ?
B15 C6 S4 123.0(11) . . ?
B16 C6 S4 122.9(11) . . ?
B11 C6 S4 119.5(9) . . ?
B14 C6 S4 115.9(11) . . ?
C11 C7 C8 109.0(13) . . ?
C11 C7 C12 125.3(13) . . ?
C8 C7 C12 125.4(14) . . ?
C11 C7 Co1 70.0(8) . . ?
C8 C7 Co1 71.7(8) . . ?
C12 C7 Co1 128.8(10) . . ?
C7 C8 C9 107.6(13) . . ?
C7 C8 C13 126.2(15) . . ?
C9 C8 C13 125.7(15) . . ?
C7 C8 Co1 68.9(8) . . ?
C9 C8 Co1 68.9(8) . . ?
C13 C8 Co1 134.1(11) . . ?
C8 C9 C10 108.6(12) . . ?
C8 C9 C14 127.6(15) . . ?
C10 C9 C14 123.5(16) . . ?
C8 C9 Co1 71.3(9) . . ?
C10 C9 Co1 71.3(8) . . ?
C14 C9 Co1 128.0(9) . . ?
C11 C10 C9 105.0(14) . . ?
C11 C10 C15 130.5(14) . . ?
C9 C10 C15 124.4(13) . . ?
C11 C10 Co1 67.7(8) . . ?
C9 C10 Co1 68.3(8) . . ?
C15 C10 Co1 130.1(10) . . ?
C7 C11 C10 109.6(14) . . ?
C7 C11 C16 125.4(13) . . ?
C10 C11 C16 124.3(15) . . ?
C7 C11 Co1 70.8(8) . . ?
C10 C11 Co1 71.8(8) . . ?
C16 C11 Co1 131.2(10) . . ?
O3 C17 W2 175.9(14) . . ?
O4 C18 W2 174.2(14) . . ?
C20 C19 B23 111.1(12) . . ?
C20 C19 B24 60.8(9) . . ?
B23 C19 B24 61.7(10) . . ?
C20 C19 B21 61.3(10) . . ?
B23 C19 B21 112.0(13) . . ?
B24 C19 B21 111.4(13) . . ?
C20 C19 B22 109.9(13) . . ?
B23 C19 B22 61.9(10) . . ?
B24 C19 B22 111.2(13) . . ?
B21 C19 B22 60.7(11) . . ?
C20 C19 S5 113.7(10) . . ?
B23 C19 S5 125.7(12) . . ?
B24 C19 S5 119.0(11) . . ?
B21 C19 S5 115.7(10) . . ?
B22 C19 S5 124.7(11) . . ?
C19 C20 B25 110.8(12) . . ?
C19 C20 B24 61.7(9) . . ?
B25 C20 B24 59.2(10) . . ?
C19 C20 B26 112.3(12) . . ?
B25 C20 B26 65.2(11) . . ?
B24 C20 B26 113.1(14) . . ?
C19 C20 B21 61.7(9) . . ?
B25 C20 B21 114.3(13) . . ?
B24 C20 B21 112.5(13) . . ?
B26 C20 B21 61.6(10) . . ?
C19 C20 S6 111.1(10) . . ?
B25 C20 S6 125.3(11) . . ?
B24 C20 S6 116.6(11) . . ?
B26 C20 S6 124.8(11) . . ?
B21 C20 S6 115.8(11) . . ?
C22 C21 B31 63.2(9) . . ?
C22 C21 B32 110.9(12) . . ?
B31 C21 B32 59.4(11) . . ?
C22 C21 B33 110.7(12) . . ?
B31 C21 B33 111.8(12) . . ?
B32 C21 B33 63.3(11) . . ?
C22 C21 B34 62.2(10) . . ?
B31 C21 B34 115.2(11) . . ?
B32 C21 B34 114.1(12) . . ?
B33 C21 B34 61.2(11) . . ?
C22 C21 S7 118.0(10) . . ?
B31 C21 S7 119.9(11) . . ?
B32 C21 S7 122.1(10) . . ?
B33 C21 S7 120.1(10) . . ?
B34 C21 S7 115.0(10) . . ?
C21 C22 B36 112.5(12) . . ?
C21 C22 B35 112.3(12) . . ?
B36 C22 B35 63.3(11) . . ?
C21 C22 B31 60.0(9) . . ?
B36 C22 B31 62.9(10) . . ?
B35 C22 B31 113.6(12) . . ?
C21 C22 B34 62.4(10) . . ?
B36 C22 B34 115.1(13) . . ?
B35 C22 B34 62.1(10) . . ?
B31 C22 B34 112.6(12) . . ?
C21 C22 S8 115.3(9) . . ?
B36 C22 S8 122.8(11) . . ?
B35 C22 S8 120.5(11) . . ?
B31 C22 S8 120.1(11) . . ?
B34 C22 S8 113.8(10) . . ?
C24 C23 C28 127.1(13) . . ?
C24 C23 C27 106.5(12) . . ?
C28 C23 C27 126.1(13) . . ?
C24 C23 Co2 70.8(8) . . ?
C28 C23 Co2 129.3(10) . . ?
C27 C23 Co2 70.2(8) . . ?
C23 C24 C25 108.4(13) . . ?
C23 C24 C29 122.3(13) . . ?
C25 C24 C29 129.1(14) . . ?
C23 C24 Co2 69.2(8) . . ?
C25 C24 Co2 70.0(8) . . ?
C29 C24 Co2 130.0(10) . . ?
C26 C25 C24 109.0(14) . . ?
C26 C25 C30 124.7(13) . . ?
C24 C25 C30 126.0(14) . . ?
C26 C25 Co2 69.6(8) . . ?
C24 C25 Co2 70.1(8) . . ?
C30 C25 Co2 131.2(11) . . ?
C27 C26 C25 108.2(13) . . ?
C27 C26 C31 127.2(15) . . ?
C25 C26 C31 124.3(15) . . ?
C27 C26 Co2 71.0(8) . . ?
C25 C26 Co2 70.5(8) . . ?
C31 C26 Co2 128.6(10) . . ?
C26 C27 C23 107.8(12) . . ?
C26 C27 C32 127.1(13) . . ?
C23 C27 C32 124.7(14) . . ?
C26 C27 Co2 69.5(9) . . ?
C23 C27 Co2 68.2(7) . . ?
C32 C27 Co2 133.4(10) . . ?
B17 B20 B15 106.9(13) . . ?
B17 B20 B19 106.6(13) . . ?
B15 B20 B19 59.4(11) . . ?
B17 B20 B18 58.8(6) . . ?
B15 B20 B18 106.3(14) . . ?
B19 B20 B18 59.5(11) . . ?
B17 B20 B16 58.6(6) . . ?
B15 B20 B16 60.7(11) . . ?
B19 B20 B16 107.4(14) . . ?
B18 B20 B16 105.5(10) . . ?
B37 B38 B33 109.7(12) . . ?
B37 B38 B40 59.4(11) . . ?
B33 B38 B40 107.7(12) . . ?
B37 B38 B39 110.1(12) . . ?
B33 B38 B39 60.5(11) . . ?
B40 B38 B39 60.7(11) . . ?
B37 B38 B32 59.4(10) . . ?
B33 B38 B32 61.4(11) . . ?
B40 B38 B32 106.0(13) . . ?
B39 B38 B32 109.7(13) . . ?
B20 B17 B18 63.2(10) . . ?
B20 B17 B16 63.8(11) . . ?
B18 B17 B16 113.0(12) . . ?
B20 B17 B12 111.6(12) . . ?
B18 B17 B12 61.5(10) . . ?
B16 B17 B12 106.4(11) . . ?
B20 B17 B11 108.5(11) . . ?
B18 B17 B11 107.7(11) . . ?
B16 B17 B11 57.1(9) . . ?
B12 B17 B11 57.7(9) . . ?
B31 B37 B40 105.9(14) . . ?
B31 B37 B32 58.0(10) . . ?
B40 B37 B32 108.0(11) . . ?
B31 B37 B38 106.6(12) . . ?
B40 B37 B38 60.6(7) . . ?
B32 B37 B38 60.8(6) . . ?
B31 B37 B36 59.5(10) . . ?
B40 B37 B36 58.3(11) . . ?
B32 B37 B36 106.0(14) . . ?
B38 B37 B36 106.8(13) . . ?

loop_
_geom_bond_atom_site_label_1
_geom_bond_atom_site_label_2
_geom_bond_distance
_geom_bond_site_symmetry_2
_geom_bond_publ_flag
W1 C2 1.962(17) . ?
W1 C1 1.981(15) . ?
W1 S3 2.369(4) . ?
W1 S4 2.380(4) . ?
W1 S2 2.490(4) . ?
W1 S1 2.505(4) . ?
W1 Co1 2.648(2) . ?
W2 C17 1.973(18) . ?
W2 C18 1.974(18) . ?
W2 S8 2.372(4) . ?
W2 S7 2.376(4) . ?
W2 S6 2.487(4) . ?
W2 S5 2.500(4) . ?
W2 Co2 2.652(2) . ?
Co1 C11 2.061(13) . ?
Co1 C7 2.072(13) . ?
Co1 C9 2.076(15) . ?
Co1 C8 2.108(14) . ?
Co1 C10 2.116(14) . ?
Co1 S1 2.237(4) . ?
Co1 S2 2.253(4) . ?
Co2 C23 2.075(15) . ?
Co2 C26 2.083(14) . ?
Co2 C25 2.095(13) . ?
Co2 C24 2.096(14) . ?
Co2 C27 2.103(13) . ?
Co2 S6 2.239(4) . ?
Co2 S5 2.246(4) . ?
O1 C1 1.154(16) . ?
O2 C2 1.182(16) . ?
O3 C17 1.143(16) . ?
O4 C18 1.166(18) . ?
S1 C3 1.821(15) . ?
S2 C4 1.832(14) . ?
S3 C5 1.772(15) . ?
S4 C6 1.805(14) . ?
S5 C19 1.808(14) . ?
S6 C20 1.826(15) . ?
S7 C21 1.788(14) . ?
S8 C22 1.797(15) . ?
B1 B7 1.69(3) . ?
B1 C4 1.72(2) . ?
B1 C3 1.74(2) . ?
B1 B2 1.74(3) . ?
B1 B6 1.75(3) . ?
B2 C3 1.69(2) . ?
B2 B7 1.77(3) . ?
B2 B3 1.78(3) . ?
B2 B8 1.78(3) . ?
B3 C3 1.69(2) . ?
B3 B4 1.76(3) . ?
B3 B8 1.76(3) . ?
B3 B9 1.82(3) . ?
B4 C3 1.72(2) . ?
B4 B9 1.73(3) . ?
B4 C4 1.74(2) . ?
B4 B5 1.81(3) . ?
B5 C4 1.69(2) . ?
B5 B6 1.74(3) . ?
B5 B10 1.74(3) . ?
B5 B9 1.80(3) . ?
B6 C4 1.72(2) . ?
B6 B10 1.73(3) . ?
B6 B7 1.74(3) . ?
B7 B10 1.75(3) . ?
B7 B8 1.76(3) . ?
B8 B10 1.78(3) . ?
B8 B9 1.79(3) . ?
B9 B10 1.77(3) . ?
B11 B16 1.68(2) . ?
B11 B12 1.70(2) . ?
B11 C6 1.70(2) . ?
B11 C5 1.73(2) . ?
B11 B17 1.765(9) . ?
B12 B17 1.759(10) . ?
B12 C5 1.76(2) . ?
B12 B18 1.79(3) . ?
B12 B13 1.81(3) . ?
B13 C5 1.72(2) . ?
B13 B14 1.74(3) . ?
B13 B19 1.76(3) . ?
B13 B18 1.77(2) . ?
B14 C5 1.73(2) . ?
B14 B19 1.74(3) . ?
B14 B15 1.76(3) . ?
B14 C6 1.77(2) . ?
B15 C6 1.69(2) . ?
B15 B19 1.76(3) . ?
B15 B20 1.76(3) . ?
B15 B16 1.82(3) . ?
B16 C6 1.69(2) . ?
B16 B17 1.752(10) . ?
B16 B20 1.84(3) . ?
B18 B17 1.745(10) . ?
B18 B19 1.79(3) . ?
B18 B20 1.82(3) . ?
B19 B20 1.79(3) . ?
B21 C20 1.72(2) . ?
B21 C19 1.73(2) . ?
B21 B22 1.75(3) . ?
B21 B26 1.75(3) . ?
B21 B27 1.76(3) . ?
B22 B28 1.73(3) . ?
B22 C19 1.74(2) . ?
B22 B23 1.77(3) . ?
B22 B27 1.78(3) . ?
B23 B28 1.70(3) . ?
B23 C19 1.71(2) . ?
B23 B29 1.74(3) . ?
B23 B24 1.76(3) . ?
B24 B29 1.68(3) . ?
B24 B25 1.68(3) . ?
B24 C20 1.70(2) . ?
B24 C19 1.71(2) . ?
B25 C20 1.70(2) . ?
B25 B29 1.76(3) . ?
B25 B30 1.80(3) . ?
B25 B26 1.83(3) . ?
B26 C20 1.70(2) . ?
B26 B30 1.76(3) . ?
B26 B27 1.79(3) . ?
B27 B30 1.70(3) . ?
B27 B28 1.79(3) . ?
B28 B29 1.71(3) . ?
B28 B30 1.80(4) . ?
B29 B30 1.80(3) . ?
B31 B32 1.67(3) . ?
B31 C21 1.68(2) . ?
B31 B37 1.70(3) . ?
B31 C22 1.73(2) . ?
B31 B36 1.76(2) . ?
B32 C21 1.69(2) . ?
B32 B37 1.73(3) . ?
B32 B38 1.757(10) . ?
B32 B33 1.79(3) . ?
B33 C21 1.72(2) . ?
B33 B38 1.743(10) . ?
B33 B39 1.76(3) . ?
B33 B34 1.76(3) . ?
B34 C22 1.74(2) . ?
B34 C21 1.75(2) . ?
B34 B35 1.75(3) . ?
B34 B39 1.76(3) . ?
B35 C22 1.65(2) . ?
B35 B36 1.73(3) . ?
B35 B40 1.77(3) . ?
B35 B39 1.81(3) . ?
B36 C22 1.64(2) . ?
B36 B40 1.74(3) . ?
B36 B37 1.84(3) . ?
B39 B38 1.751(10) . ?
B39 B40 1.77(3) . ?
B40 B37 1.73(3) . ?
B40 B38 1.747(10) . ?
C3 C4 1.63(2) . ?
C5 C6 1.65(2) . ?
C7 C11 1.388(19) . ?
C7 C8 1.411(18) . ?
C7 C12 1.474(18) . ?
C8 C9 1.43(2) . ?
C8 C13 1.478(19) . ?
C9 C10 1.45(2) . ?
C9 C14 1.505(17) . ?
C10 C11 1.446(18) . ?
C10 C15 1.51(2) . ?
C11 C16 1.523(18) . ?
C19 C20 1.642(19) . ?
C21 C22 1.621(18) . ?
C23 C24 1.425(18) . ?
C23 C28 1.448(18) . ?
C23 C27 1.482(18) . ?
C24 C25 1.428(19) . ?
C24 C29 1.512(18) . ?
C25 C26 1.423(19) . ?
C25 C30 1.51(2) . ?
C26 C27 1.41(2) . ?
C26 C31 1.497(19) . ?
C27 C32 1.513(18) . ?
B20 B17 1.732(10) . ?
B38 B37 1.738(10) . ?
